data_4511379
loop_
_publ_author_name
'Kodama, Koichi'
'Shitara, Hiroaki'
'Hirose, Takuji'

_publ_section_title
;
 Chirality Switching in Optical Resolution of Mandelic Acid in C1--C4
 Alcohols: Elucidation of Solvent Effects Based on X-ray Crystal
 Structures of Diastereomeric Salts
;
_journal_issue 7
_journal_name_full 'Crystal Growth &amp; Design'
_journal_page_first 3549
_journal_paper_doi 10.1021/cg500483p
_journal_volume 14
_journal_year 2014
_chemical_absolute_configuration rm
_chemical_formula_sum 'C24 H29 N O5'
_chemical_formula_weight 411.48
_chemical_name_systematic
; 
 ? 
;
_space_group_IT_number 19
_symmetry_cell_setting orthorhombic
_symmetry_space_group_name_Hall 'P 2ac 2ab'
_symmetry_space_group_name_H-M 'P 21 21 21'
_atom_sites_solution_hydrogens geom
_atom_sites_solution_primary direct
_atom_sites_solution_secondary difmap
_audit_creation_method SHELXL-97
_cell_angle_alpha 90.00
_cell_angle_beta 90.00
_cell_angle_gamma 90.00
_cell_formula_units_Z 4
_cell_length_a 5.3357(5)
_cell_length_b 14.5791(12)
_cell_length_c 27.620(2)
_cell_measurement_temperature 150(2)
_cell_volume 2148.6(3)
_computing_structure_refinement 'SHELXL-97 (Sheldrick, 1997)'
_computing_structure_solution 'SHELXS-97 (Sheldrick, 1990)'
_diffrn_ambient_temperature 150(2)
_diffrn_measured_fraction_theta_full 0.999
_diffrn_measured_fraction_theta_max 0.999
_diffrn_measurement_device_type CCD
_diffrn_measurement_method \w
_diffrn_radiation_monochromator graphite
_diffrn_radiation_source 'fine-focus sealed tube'
_diffrn_radiation_type MoK\a
_diffrn_radiation_wavelength 0.71073
_diffrn_reflns_av_R_equivalents 0.1789
_diffrn_reflns_av_sigmaI/netI 0.1073
_diffrn_reflns_limit_h_max 6
_diffrn_reflns_limit_h_min -6
_diffrn_reflns_limit_k_max 17
_diffrn_reflns_limit_k_min -14
_diffrn_reflns_limit_l_max 32
_diffrn_reflns_limit_l_min -31
_diffrn_reflns_number 10287
_diffrn_reflns_theta_full 24.99
_diffrn_reflns_theta_max 24.99
_diffrn_reflns_theta_min 1.58
_exptl_absorpt_coefficient_mu 0.089
_exptl_absorpt_correction_T_max 0.9965
_exptl_absorpt_correction_T_min 0.9325
_exptl_absorpt_correction_type multi-scan
_exptl_crystal_colour colorless
_exptl_crystal_density_diffrn 1.272
_exptl_crystal_density_method 'not measured'
_exptl_crystal_description needle
_exptl_crystal_F_000 880
_exptl_crystal_size_max 0.80
_exptl_crystal_size_mid 0.06
_exptl_crystal_size_min 0.04
_refine_diff_density_max 0.228
_refine_diff_density_min -0.288
_refine_diff_density_rms 0.059
_refine_ls_abs_structure_details 'Flack H D (1983), Acta Cryst. A39, 876-881'
_refine_ls_abs_structure_Flack 0.1(11)
_refine_ls_extinction_method none
_refine_ls_goodness_of_fit_ref 1.030
_refine_ls_hydrogen_treatment mixed
_refine_ls_matrix_type full
_refine_ls_number_parameters 293
_refine_ls_number_reflns 3790
_refine_ls_number_restraints 0
_refine_ls_restrained_S_all 1.030
_refine_ls_R_factor_all 0.0542
_refine_ls_R_factor_gt 0.0521
_refine_ls_shift/su_max 0.001
_refine_ls_shift/su_mean 0.000
_refine_ls_structure_factor_coef Fsqd
_refine_ls_weighting_details 'calc w=1/[\s^2^(Fo^2^)+(0.0751P)^2^+0.1155P] where P=(Fo^2^+2Fc^2^)/3'
_refine_ls_weighting_scheme calc
_refine_ls_wR_factor_gt 0.1351
_refine_ls_wR_factor_ref 0.1372
_reflns_number_gt 3568
_reflns_number_total 3790
_reflns_threshold_expression >2sigma(I)
_cod_data_source_file (R)-MA_(1R2S)-ADPE_EtOH.CIF
_cod_data_source_block (R)-1_(1R,2S)-2_EtOH
_cod_depositor_comments
;
The following automatic conversions were performed:

'_symmetry_cell_setting' value 'Orthorhombic' changed to
'orthorhombic' according to
/usr/data/users/saulius/crontab/automatic-downloads/rss-feeds/ACS/lib/dictionaries/cif_core.dic
dictionary named 'cif_core.dic' version 2.4.2 from 2011-04-26.

Automatic conversion script
Id: cif_fix_values 2281 2013-09-26 08:29:07Z andrius 

 Adding full bibliography for 4511364--4511381.cif.
;
_cod_original_cell_volume 2148.5(3)
_cod_original_sg_symbol_H-M P212121
_cod_database_code 4511379

loop_
_symmetry_equiv_pos_as_xyz
'x, y, z'
'-x+1/2, -y, z+1/2'
'x+1/2, -y+1/2, -z'
'-x, y+1/2, -z+1/2'

loop_
_atom_site_label
_atom_site_type_symbol
_atom_site_fract_x
_atom_site_fract_y
_atom_site_fract_z
_atom_site_U_iso_or_equiv
_atom_site_adp_type
_atom_site_occupancy
_atom_site_symmetry_multiplicity
_atom_site_calc_flag
_atom_site_refinement_flags
O1 O 0.0145(3) 0.43518(12) 0.64747(6) 0.0233(4) Uani 1 1 d .
O2 O -0.0134(3) 0.42317(12) 0.74337(5) 0.0290(4) Uani 1 1 d .
O3 O 0.1634(3) 0.51825(11) 0.81951(5) 0.0238(4) Uani 1 1 d .
O4 O -0.4116(3) 0.44606(11) 0.76590(5) 0.0273(4) Uani 1 1 d .
C5 C 0.3130(4) 0.49077(14) 0.58919(7) 0.0176(4) Uani 1 1 d .
C31 C 0.4254(4) 0.36103(14) 0.64513(7) 0.0182(4) Uani 1 1 d .
H1 H 0.6052 0.3755 0.6383 0.022 Uiso 1 1 calc R
C7 C -0.3094(4) 0.39685(16) 0.88903(7) 0.0239(5) Uani 1 1 d .
H2 H -0.4343 0.4433 0.8893 0.029 Uiso 1 1 calc R
O5 O -0.2527(4) 0.19011(12) 0.71579(6) 0.0397(5) Uani 1 1 d .
H30 H -0.2305 0.1395 0.7019 0.060 Uiso 1 1 calc R
N1 N 0.4072(4) 0.33102(14) 0.69717(6) 0.0218(4) Uani 1 1 d .
C10 C 0.5646(4) 0.57921(15) 0.53376(8) 0.0241(5) Uani 1 1 d .
H3 H 0.7108 0.6144 0.5274 0.029 Uiso 1 1 calc R
C11 C -0.1783(4) 0.44870(14) 0.77269(7) 0.0198(4) Uani 1 1 d .
C12 C -0.0852(4) 0.48306(14) 0.82238(7) 0.0197(4) Uani 1 1 d .
H4 H -0.1985 0.5336 0.8334 0.024 Uiso 1 1 calc R
C13 C 0.3479(4) 0.28451(13) 0.61136(7) 0.0175(4) Uani 1 1 d .
C14 C 0.1411(4) 0.47580(14) 0.55254(8) 0.0210(4) Uani 1 1 d .
H5 H -0.0048 0.4404 0.5588 0.025 Uiso 1 1 calc R
C15 C 0.5257(4) 0.54254(14) 0.57983(8) 0.0212(5) Uani 1 1 d .
H6 H 0.6449 0.5530 0.6048 0.025 Uiso 1 1 calc R
C16 C 0.4913(4) 0.26853(15) 0.56996(8) 0.0226(5) Uani 1 1 d .
H7 H 0.6355 0.3049 0.5638 0.027 Uiso 1 1 calc R
C17 C 0.3921(4) 0.56468(15) 0.49734(8) 0.0240(5) Uani 1 1 d .
H8 H 0.4183 0.5904 0.4661 0.029 Uiso 1 1 calc R
C18 C 0.1396(4) 0.23053(15) 0.61970(8) 0.0252(5) Uani 1 1 d .
H9 H 0.0402 0.2408 0.6477 0.030 Uiso 1 1 calc R
C19 C -0.1066(4) 0.40424(14) 0.85805(7) 0.0197(4) Uani 1 1 d .
C20 C 0.0547(5) 0.26165(16) 0.88962(8) 0.0283(5) Uani 1 1 d .
H10 H 0.1799 0.2153 0.8896 0.034 Uiso 1 1 calc R
C21 C 0.0735(4) 0.16085(16) 0.58732(9) 0.0276(5) Uani 1 1 d .
H11 H -0.0694 0.1238 0.5935 0.033 Uiso 1 1 calc R
C22 C 0.0770(4) 0.33638(15) 0.85887(8) 0.0234(5) Uani 1 1 d .
H12 H 0.2187 0.3413 0.8382 0.028 Uiso 1 1 calc R
C23 C 0.1807(4) 0.51243(15) 0.50650(8) 0.0235(5) Uani 1 1 d .
H13 H 0.0625 0.5015 0.4814 0.028 Uiso 1 1 calc R
C24 C -0.3314(4) 0.32145(17) 0.91991(9) 0.0289(5) Uani 1 1 d .
H14 H -0.4723 0.3163 0.9408 0.035 Uiso 1 1 calc R
C25 C -0.1488(5) 0.25426(16) 0.92023(9) 0.0307(6) Uani 1 1 d .
H15 H -0.1633 0.2032 0.9414 0.037 Uiso 1 1 calc R
C26 C 0.4245(5) 0.19978(16) 0.53779(8) 0.0295(5) Uani 1 1 d .
H16 H 0.5228 0.1896 0.5096 0.035 Uiso 1 1 calc R
C27 C 0.2170(5) 0.14611(15) 0.54633(9) 0.0285(5) Uani 1 1 d .
H17 H 0.1724 0.0991 0.5241 0.034 Uiso 1 1 calc R
C28 C 0.2740(4) 0.45117(15) 0.63948(7) 0.0179(4) Uani 1 1 d .
H18 H 0.3353 0.4965 0.6639 0.021 Uiso 1 1 calc R
C29 C -0.2064(5) 0.17998(19) 0.76674(9) 0.0381(6) Uani 1 1 d .
H19 H -0.0990 0.2312 0.7779 0.046 Uiso 1 1 calc R
H20 H -0.1142 0.1220 0.7724 0.046 Uiso 1 1 calc R
C30 C -0.4387(6) 0.1791(2) 0.79530(10) 0.0468(7) Uani 1 1 d .
H21 H -0.5251 0.2380 0.7916 0.070 Uiso 1 1 calc R
H22 H -0.3982 0.1692 0.8295 0.070 Uiso 1 1 calc R
H23 H -0.5476 0.1295 0.7838 0.070 Uiso 1 1 calc R
H25 H 0.247(5) 0.322(2) 0.7056(12) 0.039(8) Uiso 1 1 d .
H24 H 0.508(7) 0.283(3) 0.7032(13) 0.051(9) Uiso 1 1 d .
H26 H 0.481(4) 0.3748(17) 0.7181(9) 0.016(6) Uiso 1 1 d .
H27 H -0.013(8) 0.437(3) 0.6749(15) 0.069(12) Uiso 1 1 d .
H29 H 0.248(5) 0.483(2) 0.8018(11) 0.036(8) Uiso 1 1 d .

loop_
_atom_site_aniso_label
_atom_site_aniso_U_11
_atom_site_aniso_U_22
_atom_site_aniso_U_33
_atom_site_aniso_U_23
_atom_site_aniso_U_13
_atom_site_aniso_U_12
O1 0.0219(8) 0.0368(9) 0.0112(7) 0.0022(7) 0.0021(6) 0.0017(7)
O2 0.0316(8) 0.0430(9) 0.0125(7) -0.0031(7) 0.0036(7) 0.0038(8)
O3 0.0291(8) 0.0249(7) 0.0173(7) -0.0036(6) 0.0027(7) -0.0039(7)
O4 0.0269(8) 0.0362(9) 0.0188(7) -0.0069(7) -0.0043(7) 0.0041(7)
C5 0.0226(9) 0.0182(9) 0.0121(9) -0.0010(8) 0.0010(9) 0.0066(8)
C31 0.0216(10) 0.0236(10) 0.0093(9) 0.0016(8) 0.0002(9) 0.0003(8)
C7 0.0245(10) 0.0321(11) 0.0151(10) -0.0044(9) -0.0023(9) -0.0002(9)
O5 0.0703(13) 0.0311(9) 0.0177(8) 0.0020(7) 0.0062(9) 0.0228(9)
N1 0.0291(11) 0.0269(9) 0.0092(8) 0.0004(7) -0.0025(8) 0.0051(9)
C10 0.0233(11) 0.0253(10) 0.0237(11) 0.0028(9) 0.0058(10) 0.0000(9)
C11 0.0286(11) 0.0208(9) 0.0100(9) 0.0023(8) -0.0007(9) 0.0037(9)
C12 0.0255(11) 0.0207(9) 0.0128(9) -0.0021(8) -0.0003(9) 0.0014(8)
C13 0.0217(10) 0.0197(9) 0.0111(9) 0.0011(8) -0.0019(8) 0.0033(8)
C14 0.0224(10) 0.0242(9) 0.0163(10) -0.0006(8) -0.0004(9) -0.0021(9)
C15 0.0231(10) 0.0232(10) 0.0174(10) -0.0002(9) -0.0006(9) 0.0022(9)
C16 0.0252(10) 0.0246(10) 0.0179(10) 0.0002(9) 0.0009(9) -0.0040(9)
C17 0.0333(12) 0.0244(10) 0.0141(9) 0.0025(8) 0.0051(10) 0.0063(10)
C18 0.0286(11) 0.0268(10) 0.0202(10) 0.0022(9) 0.0010(10) -0.0006(10)
C19 0.0262(10) 0.0230(10) 0.0098(9) -0.0046(8) -0.0060(9) -0.0036(9)
C20 0.0352(12) 0.0252(10) 0.0246(12) 0.0022(10) -0.0072(11) 0.0021(10)
C21 0.0282(11) 0.0234(10) 0.0312(12) 0.0050(9) -0.0066(11) -0.0066(9)
C22 0.0254(10) 0.0287(11) 0.0161(10) -0.0033(9) -0.0020(9) 0.0015(9)
C23 0.0296(11) 0.0276(10) 0.0134(10) 0.0012(9) -0.0014(9) 0.0015(10)
C24 0.0268(11) 0.0422(13) 0.0175(10) 0.0001(10) -0.0008(9) -0.0120(11)
C25 0.0402(13) 0.0297(11) 0.0221(11) 0.0069(9) -0.0083(11) -0.0149(11)
C26 0.0397(13) 0.0310(11) 0.0179(10) -0.0071(10) 0.0027(11) 0.0001(11)
C27 0.0382(13) 0.0226(10) 0.0246(12) -0.0038(9) -0.0086(11) -0.0001(10)
C28 0.0206(10) 0.0225(10) 0.0106(9) -0.0020(8) -0.0008(8) 0.0003(8)
C29 0.0524(16) 0.0418(14) 0.0202(12) 0.0008(11) -0.0057(12) 0.0090(13)
C30 0.0604(18) 0.0561(17) 0.0238(13) 0.0113(12) 0.0070(14) 0.0172(15)

loop_
_atom_type_symbol
_atom_type_description
_atom_type_scat_dispersion_real
_atom_type_scat_dispersion_imag
_atom_type_scat_source
C C 0.0033 0.0016 'International Tables Vol C Tables 4.2.6.8 and 6.1.1.4'
H H 0.0000 0.0000 'International Tables Vol C Tables 4.2.6.8 and 6.1.1.4'
N N 0.0061 0.0033 'International Tables Vol C Tables 4.2.6.8 and 6.1.1.4'
O O 0.0106 0.0060 'International Tables Vol C Tables 4.2.6.8 and 6.1.1.4'

loop_
_geom_angle_atom_site_label_1
_geom_angle_atom_site_label_2
_geom_angle_atom_site_label_3
_geom_angle
C14 C5 C15 119.47(19)
C14 C5 C28 121.22(19)
C15 C5 C28 119.31(18)
N1 C31 C13 110.92(16)
N1 C31 C28 108.00(16)
C13 C31 C28 114.89(16)
C19 C7 C24 120.3(2)
C17 C10 C15 120.5(2)
O2 C11 O4 126.09(19)
O2 C11 C12 116.43(19)
O4 C11 C12 117.43(18)
O3 C12 C19 112.26(18)
O3 C12 C11 111.56(17)
C19 C12 C11 107.90(16)
C18 C13 C16 118.88(19)
C18 C13 C31 122.51(18)
C16 C13 C31 118.61(19)
C5 C14 C23 120.4(2)
C5 C15 C10 120.0(2)
C26 C16 C13 120.3(2)
C10 C17 C23 119.65(19)
C13 C18 C21 120.7(2)
C7 C19 C22 119.0(2)
C7 C19 C12 121.3(2)
C22 C19 C12 119.7(2)
C25 C20 C22 120.3(2)
C27 C21 C18 119.8(2)
C20 C22 C19 120.5(2)
C17 C23 C14 120.0(2)
C25 C24 C7 120.2(2)
C20 C25 C24 119.7(2)
C27 C26 C16 120.5(2)
C26 C27 C21 119.8(2)
O1 C28 C5 109.76(17)
O1 C28 C31 110.65(17)
C5 C28 C31 110.06(16)
O5 C29 C30 112.4(2)

loop_
_geom_bond_atom_site_label_1
_geom_bond_atom_site_label_2
_geom_bond_distance
O1 C28 1.421(3)
O2 C11 1.253(3)
O3 C12 1.424(3)
O4 C11 1.259(3)
C5 C14 1.383(3)
C5 C15 1.387(3)
C5 C28 1.519(3)
C31 N1 1.505(2)
C31 C13 1.512(3)
C31 C28 1.550(3)
C7 C19 1.384(3)
C7 C24 1.396(3)
O5 C29 1.436(3)
C10 C17 1.380(3)
C10 C15 1.396(3)
C11 C12 1.543(3)
C12 C19 1.518(3)
C13 C18 1.381(3)
C13 C16 1.396(3)
C14 C23 1.395(3)
C16 C26 1.386(3)
C17 C23 1.385(3)
C18 C21 1.399(3)
C19 C22 1.392(3)
C20 C25 1.380(3)
C20 C22 1.387(3)
C21 C27 1.383(4)
C24 C25 1.381(3)
C26 C27 1.376(3)
C29 C30 1.469(4)
